data_1551909
loop_
_publ_author_name
'Lauren N. McHugh'
'Matthew J. McPherson'
'Laura J. McCormick'
'Samuel A. Morris'
'Paul S. Wheatley'
'Simon J. Teat'
'David McKay'
'Daniel M. Dawson'
'Charlotte E. F. Sansome'
'Sharon E. Ashbrook'
'Corinne A. Stone'
'Martin W. Smith'
'Russell E. Morris'

_publ_section_title
;
 Hydrolytic stability in hemilabile metal-organic frameworks
;
_journal_name_full 'Nature Chemistry'
_journal_page_first 1096
_journal_page_last 1102
_journal_paper_doi 10.1038/s41557-018-0104-x
_journal_volume 10
_journal_year 2018
_chemical_formula_sum 'C10 H11.33 Cu O6.67'
_chemical_formula_weight 301.73
_space_group_crystal_system trigonal
_space_group_IT_number 164
_space_group_name_Hall '-P 3 2"'
_space_group_name_H-M_alt 'P -3 m 1'
_atom_sites_solution_hydrogens mixed
_atom_sites_solution_primary 'dual space'
_atom_sites_solution_secondary difmap
_cell_angle_alpha 90
_cell_angle_beta 90
_cell_angle_gamma 120
_cell_formula_units_Z 6
_cell_length_a 18.5676(12)
_cell_length_b 18.5676(12)
_cell_length_c 6.8056(6)
_cell_measurement_reflns_used 9558
_cell_measurement_temperature 300(2)
_cell_measurement_theta_max 33.20
_cell_measurement_theta_min 3.26
_cell_volume 2031.9(3)
_computing_cell_refinement 'SAINT V8.34A Bruker-AXS, Madison WI'
_computing_data_collection 'Bruker APEX2 Bruker-AXS, Madison WI'
_computing_data_reduction 'SAINT V8.34A Bruker-AXS, Madison WI'
_computing_structure_refinement 'SHELXL-2016/4 (Sheldrick, 2016)'
_computing_structure_solution 'SHELXT 2014/4 (Sheldrick, 2014)'
_diffrn_ambient_temperature 300(2)
_diffrn_detector_area_resol_mean 10.42
_diffrn_measured_fraction_theta_full 0.999
_diffrn_measured_fraction_theta_max 0.998
_diffrn_measurement_device_type 'Bruker D8 with PHOTON 100 detector'
_diffrn_measurement_method '\w/\q shutterless scans'
_diffrn_radiation_type synchrotron
_diffrn_radiation_wavelength 0.7749
_diffrn_reflns_av_R_equivalents 0.0673
_diffrn_reflns_av_unetI/netI 0.0271
_diffrn_reflns_Laue_measured_fraction_full 0.999
_diffrn_reflns_Laue_measured_fraction_max 0.998
_diffrn_reflns_limit_h_max 26
_diffrn_reflns_limit_h_min -26
_diffrn_reflns_limit_k_max 26
_diffrn_reflns_limit_k_min -26
_diffrn_reflns_limit_l_max 9
_diffrn_reflns_limit_l_min -9
_diffrn_reflns_number 26279
_diffrn_reflns_point_group_measured_fraction_full 0.999
_diffrn_reflns_point_group_measured_fraction_max 0.998
_diffrn_reflns_theta_full 27.706
_diffrn_reflns_theta_max 33.184
_diffrn_reflns_theta_min 2.392
_diffrn_source 'Advanced Light Source station 11.3.1'
_exptl_absorpt_coefficient_mu 2.060
_exptl_absorpt_correction_T_max 0.960
_exptl_absorpt_correction_T_min 0.731
_exptl_absorpt_correction_type multi-scan
_exptl_absorpt_process_details 'SADABS-2014/5 - Bruker AXS, Madison WI'
_exptl_crystal_colour blue
_exptl_crystal_density_diffrn 1.479
_exptl_crystal_description plate
_exptl_crystal_F_000 922
_exptl_crystal_size_max 0.070
_exptl_crystal_size_mid 0.030
_exptl_crystal_size_min 0.020
_refine_diff_density_max 0.773
_refine_diff_density_min -1.026
_refine_diff_density_rms 0.085
_refine_ls_extinction_coef .
_refine_ls_extinction_method none
_refine_ls_goodness_of_fit_ref 1.061
_refine_ls_hydrogen_treatment mixed
_refine_ls_matrix_type full
_refine_ls_number_parameters 105
_refine_ls_number_reflns 2174
_refine_ls_number_restraints 1
_refine_ls_restrained_S_all 1.061
_refine_ls_R_factor_all 0.0478
_refine_ls_R_factor_gt 0.0367
_refine_ls_shift/su_max 0.003
_refine_ls_shift/su_mean 0.000
_refine_ls_structure_factor_coef Fsqd
_refine_ls_weighting_details 'w=1/[\s^2^(Fo^2^)+(0.0571P)^2^+1.2552P] where P=(Fo^2^+2Fc^2^)/3'
_refine_ls_weighting_scheme calc
_refine_ls_wR_factor_gt 0.0973
_refine_ls_wR_factor_ref 0.1033
_reflns_Friedel_coverage 0.000
_reflns_Friedel_fraction_full .
_reflns_Friedel_fraction_max .
_reflns_number_gt 1816
_reflns_number_total 2174
_reflns_threshold_expression 'I > 2\s(I)'
_cod_data_source_file 41557_2018_104_MOESM2_ESM.cif
_cod_data_source_block CuEtOipRTair
_cod_database_code 1551909
_shelx_space_group_comment
;
The symmetry employed for this shelxl refinement is uniquely defined
by the following loop, which should always be used as a source of
symmetry information in preference to the above space-group names.
They are only intended as comments.
;
_shelx_estimated_absorpt_t_min 0.869
_shelx_estimated_absorpt_t_max 0.960

loop_
_space_group_symop_operation_xyz
'x, y, z'
'-y, x-y, z'
'-x+y, -x, z'
'y, x, -z'
'x-y, -y, -z'
'-x, -x+y, -z'
'-x, -y, -z'
'y, -x+y, -z'
'x-y, x, -z'
'-y, -x, z'
'-x+y, y, z'
'x, x-y, z'

loop_
_atom_site_label
_atom_site_type_symbol
_atom_site_fract_x
_atom_site_fract_y
_atom_site_fract_z
_atom_site_U_iso_or_equiv
_atom_site_adp_type
_atom_site_occupancy
_atom_site_site_symmetry_order
_atom_site_calc_flag
_atom_site_refinement_flags_posn
_atom_site_refinement_flags_adp
_atom_site_refinement_flags_occupancy
_atom_site_disorder_assembly
_atom_site_disorder_group
CU1 Cu 0.52366(2) 0.47634(2) 0.34455(5) 0.02018(12) Uani 1 2 d S T P . .
O1 O 0.58895(10) 0.55888(13) 0.7537(3) 0.0426(4) Uani 1 1 d . . . . .
O2 O 0.62880(11) 0.51974(13) 0.4865(3) 0.0421(4) Uani 1 1 d . . . . .
O1W O 0.56282(8) 0.43718(8) 0.0886(4) 0.0410(6) Uani 1 2 d DS T P . .
O3 O 0.84111(12) 0.6822(2) 1.1889(5) 0.0592(9) Uani 1 2 d S T P . .
C1 C 0.64071(12) 0.54964(13) 0.6557(3) 0.0262(4) Uani 1 1 d . . . . .
C2 C 0.72294(13) 0.57520(14) 0.7489(3) 0.0284(4) Uani 1 1 d . . . . .
C3 C 0.77778(10) 0.5556(2) 0.6566(4) 0.0294(6) Uani 1 2 d S T P . .
H3 H 0.764793 0.529585 0.534493 0.035 Uiso 1 2 calc R U P . .
C4 C 0.74344(14) 0.61678(15) 0.9288(3) 0.0337(5) Uani 1 1 d . . . . .
H4 H 0.706371 0.629562 0.989604 0.040 Uiso 1 1 calc R U . . .
C5 C 0.81961(12) 0.6392(2) 1.0174(5) 0.0370(7) Uani 1 2 d S T P . .
C6 C 0.9142(4) 0.7120(5) 1.2755(9) 0.0570(16) Uani 0.5 1 d . . P . .
H6A H 0.957981 0.745406 1.182658 0.068 Uiso 0.5 1 calc R U P . .
H6B H 0.921764 0.666403 1.318031 0.068 Uiso 0.5 1 calc R U P . .
C7 C 0.9200(6) 0.7639(6) 1.4481(14) 0.095(3) Uani 0.5 1 d . . P . .
H7A H 0.973387 0.785070 1.509363 0.142 Uiso 0.5 1 calc R U P . .
H7B H 0.913232 0.809479 1.405628 0.142 Uiso 0.5 1 calc R U P . .
H7C H 0.877080 0.730616 1.540760 0.142 Uiso 0.5 1 calc R U P . .
O2W O 0.7157(4) 0.4313(7) 0.1916(16) 0.080 Uiso 0.384(8) 2 d S U . . .
O3W O 0.666667 0.333333 0.556(3) 0.080 Uiso 0.335(14) 6 d S U . . .
O4W O 0.7014(7) 0.4028(15) 0.016(4) 0.080 Uiso 0.169(8) 2 d S U . . .
H1W H 0.521(4) 0.407(5) 0.012(11) 0.120 Uiso 0.5 1 d D U P . .

loop_
_atom_site_aniso_label
_atom_site_aniso_U_11
_atom_site_aniso_U_22
_atom_site_aniso_U_33
_atom_site_aniso_U_23
_atom_site_aniso_U_13
_atom_site_aniso_U_12
CU1 0.02273(15) 0.02273(15) 0.02121(18) 0.00013(5) -0.00013(5) 0.01596(14)
O1 0.0285(8) 0.0739(13) 0.0356(9) -0.0140(8) -0.0063(7) 0.0332(9)
O2 0.0280(8) 0.0704(13) 0.0359(9) -0.0176(8) -0.0086(7) 0.0305(9)
O1W 0.0531(12) 0.0531(12) 0.0292(12) -0.0044(5) 0.0044(5) 0.0359(13)
O3 0.0527(11) 0.084(2) 0.0511(17) -0.0386(16) -0.0193(8) 0.0422(11)
C1 0.0225(9) 0.0311(10) 0.0296(10) 0.0027(8) -0.0011(7) 0.0169(8)
C2 0.0223(9) 0.0350(10) 0.0322(10) -0.0022(8) -0.0025(8) 0.0175(8)
C3 0.0252(9) 0.0390(16) 0.0285(14) -0.0034(12) -0.0017(6) 0.0195(8)
C4 0.0271(10) 0.0439(12) 0.0376(12) -0.0089(10) -0.0032(9) 0.0234(10)
C5 0.0308(10) 0.050(2) 0.0370(17) -0.0160(15) -0.0080(7) 0.0248(10)
C6 0.050(3) 0.069(4) 0.050(3) -0.023(3) -0.019(3) 0.029(3)
C7 0.094(6) 0.108(7) 0.091(6) -0.054(6) -0.033(5) 0.057(6)

loop_
_atom_type_symbol
_atom_type_description
_atom_type_scat_dispersion_real
_atom_type_scat_dispersion_imag
_atom_type_scat_source
C C 0.0040 0.0020 'Calculated using XDISP in WinGX (Farrugia, 1999)'
H H 0.0000 0.0000 'Calculated using XDISP in WinGX (Farrugia, 1999)'
O O 0.0132 0.0074 'Calculated using XDISP in WinGX (Farrugia, 1999)'
Cu Cu 0.2913 1.4803 'Calculated using XDISP in WinGX (Farrugia, 1999)'

loop_
_geom_angle_atom_site_label_1
_geom_angle_atom_site_label_2
_geom_angle_atom_site_label_3
_geom_angle
_geom_angle_site_symmetry_1
_geom_angle_site_symmetry_3
O2 CU1 O2 89.73(12) 10_665 .
O2 CU1 O1 89.84(9) 10_665 7_666
O2 CU1 O1 168.62(7) . 7_666
O2 CU1 O1 168.62(7) 10_665 4_556
O2 CU1 O1 89.84(9) . 4_556
O1 CU1 O1 88.35(13) 7_666 4_556
O2 CU1 O1W 95.91(7) 10_665 .
O2 CU1 O1W 95.91(7) . .
O1 CU1 O1W 95.45(7) 7_666 .
O1 CU1 O1W 95.45(7) 4_556 .
O2 CU1 CU1 83.99(5) 10_665 7_666
O2 CU1 CU1 83.99(5) . 7_666
O1 CU1 CU1 84.65(5) 7_666 7_666
O1 CU1 CU1 84.65(5) 4_556 7_666
O1W CU1 CU1 179.85(8) . 7_666
C1 O1 CU1 122.31(15) . 7_666
C1 O2 CU1 123.86(14) . .
CU1 O1W H1W 111(6) . .
C6 O3 C6 109.7(6) . 11_655
C6 O3 C5 124.7(3) . .
C6 O3 C5 124.7(3) 11_655 .
O2 C1 O1 125.14(19) . .
O2 C1 C2 117.26(18) . .
O1 C1 C2 117.59(19) . .
C3 C2 C4 120.6(2) . .
C3 C2 C1 119.4(2) . .
C4 C2 C1 120.07(19) . .
C2 C3 C2 119.3(3) 11_655 .
C2 C3 H3 120.4 11_655 .
C2 C3 H3 120.4 . .
C2 C4 C5 120.0(2) . .
C2 C4 H4 120.0 . .
C5 C4 H4 120.0 . .
O3 C5 C4 120.24(15) . 11_655
O3 C5 C4 120.24(15) . .
C4 C5 C4 119.5(3) 11_655 .
O3 C6 C7 110.5(6) . .
O3 C6 H6A 109.5 . .
C7 C6 H6A 109.5 . .
O3 C6 H6B 109.5 . .
C7 C6 H6B 109.5 . .
H6A C6 H6B 108.1 . .
C6 C7 H7A 109.5 . .
C6 C7 H7B 109.5 . .
H7A C7 H7B 109.5 . .
C6 C7 H7C 109.5 . .
H7A C7 H7C 109.5 . .
H7B C7 H7C 109.5 . .

loop_
_geom_bond_atom_site_label_1
_geom_bond_atom_site_label_2
_geom_bond_distance
_geom_bond_site_symmetry_2
CU1 O2 1.9548(16) 10_665
CU1 O2 1.9548(16) .
CU1 O1 1.9695(16) 7_666
CU1 O1 1.9695(16) 4_556
CU1 O1W 2.150(2) .
CU1 CU1 2.6062(7) 7_666
O1 C1 1.250(3) .
O1 CU1 1.9696(16) 7_666
O2 C1 1.249(3) .
O1W H1W 0.87(2) .
O3 C6 1.320(6) .
O3 C6 1.320(6) 11_655
O3 C5 1.357(4) .
C1 C2 1.495(3) .
C2 C3 1.391(3) .
C2 C4 1.395(3) .
C3 C2 1.391(3) 11_655
C3 H3 0.9300 .
C4 C5 1.396(3) .
C4 H4 0.9300 .
C5 C4 1.396(3) 11_655
C6 C7 1.488(9) .
C6 H6A 0.9700 .
C6 H6B 0.9700 .
C7 H7A 0.9600 .
C7 H7B 0.9600 .
C7 H7C 0.9600 .
O2W O4W 1.28(2) .

loop_
_geom_hbond_atom_site_label_D
_geom_hbond_atom_site_label_H
_geom_hbond_atom_site_label_A
_geom_hbond_distance_DH
_geom_hbond_distance_HA
_geom_hbond_distance_DA
_geom_hbond_angle_DHA
_geom_hbond_site_symmetry_A
O1W H1W O1_$2 0.87(2) 2.33(5) 3.072(3) 144(8) 10_664
